data_4126443
loop_
_publ_author_name
'Pitzer, Lena'
'Sandfort, Frederik'
'Strieth-Kalthoff, Felix'
'Glorius, Frank'

_publ_section_title
;
 Intermolecular Radical Addition to Carbonyls Enabled by Visible Light
 Photoredox Initiated Hole Catalysis.
;
_journal_name_full 'Journal of the American Chemical Society'
_journal_paper_doi 10.1021/jacs.7b08086
_journal_year 2017
_chemical_formula_sum 'C19 H21 N O2'
_chemical_formula_weight 295.37
_space_group_crystal_system monoclinic
_space_group_IT_number 14
_space_group_name_Hall '-P 2yn'
_space_group_name_H-M_alt 'P 1 21/n 1'
_symmetry_space_group_name_Hall '-P 2yn'
_symmetry_space_group_name_H-M 'P 1 21/n 1'
_atom_sites_solution_hydrogens mixed
_cell_angle_alpha 90
_cell_angle_beta 91.375(4)
_cell_angle_gamma 90
_cell_formula_units_Z 4
_cell_length_a 12.5365(8)
_cell_length_b 5.7239(4)
_cell_length_c 22.1364(14)
_cell_measurement_reflns_used 2907
_cell_measurement_temperature 100.(2)
_cell_measurement_theta_max 66.4381
_cell_measurement_theta_min 3.9951
_cell_volume 1588.00(18)
_computing_cell_refinement 'SAINT V8.37A (Bruker AXS Inc., 2015)'
_computing_data_collection 'APEX3 v2016.1-0 (Bruker AXS Inc., 2016)'
_computing_data_reduction 'SAINT V8.37A (Bruker AXS Inc., 2015)'
_computing_molecular_graphics 'APEX3 v2016.1-0 (Bruker AXS Inc., 2016)'
_computing_publication_material 'APEX3 v2016.1-0 (Bruker AXS Inc., 2016)'
_computing_structure_refinement 'SHELXL-2014/7 (Sheldrick, 2014)'
_computing_structure_solution 'SHELXL-2014/7 (Sheldrick, 2014)'
_diffrn_ambient_temperature 100.(2)
_diffrn_detector_area_resol_mean 8.3333
_diffrn_measured_fraction_theta_full 0.998
_diffrn_measured_fraction_theta_max 0.998
_diffrn_measurement_device_type 'Kappa CCD APEXII'
_diffrn_measurement_method 'phi / omega scans'
_diffrn_radiation_monochromator graphite
_diffrn_radiation_type CuK\a
_diffrn_radiation_wavelength 1.54178
_diffrn_reflns_av_R_equivalents 0.0888
_diffrn_reflns_av_unetI/netI 0.0408
_diffrn_reflns_limit_h_max 14
_diffrn_reflns_limit_h_min -14
_diffrn_reflns_limit_k_max 6
_diffrn_reflns_limit_k_min -6
_diffrn_reflns_limit_l_max 26
_diffrn_reflns_limit_l_min -26
_diffrn_reflns_number 23663
_diffrn_reflns_theta_full 66.74
_diffrn_reflns_theta_max 66.74
_diffrn_reflns_theta_min 4.00
_diffrn_source 'fine-focus sealed tube'
_diffrn_source_type 'fine-focus sealed tube'
_exptl_absorpt_coefficient_mu 0.630
_exptl_absorpt_correction_T_max 0.99
_exptl_absorpt_correction_T_min 0.83
_exptl_absorpt_correction_type multi-scan
_exptl_absorpt_process_details
;
Bruker AXS (2014). SADABS, Version 2014/5, Bruker AXS Inc., Madison, Wisconsin,
USA.
;
_exptl_crystal_colour colourless
_exptl_crystal_density_diffrn 1.235
_exptl_crystal_density_method 'not measured'
_exptl_crystal_description plate
_exptl_crystal_F_000 632
_exptl_crystal_size_max 0.160
_exptl_crystal_size_mid 0.100
_exptl_crystal_size_min 0.020
_refine_diff_density_max 0.176
_refine_diff_density_min -0.212
_refine_ls_extinction_method none
_refine_ls_goodness_of_fit_ref 1.069
_refine_ls_hydrogen_treatment mixed
_refine_ls_matrix_type full
_refine_ls_number_parameters 206
_refine_ls_number_reflns 2808
_refine_ls_number_restraints 0
_refine_ls_restrained_S_all 1.069
_refine_ls_R_factor_all 0.0597
_refine_ls_R_factor_gt 0.0408
_refine_ls_shift/su_max 0.000
_refine_ls_shift/su_mean 0.000
_refine_ls_structure_factor_coef Fsqd
_refine_ls_weighting_details 'w=1/[\s^2^(Fo^2^)+(0.0517P)^2^+0.0958P] where P=(Fo^2^+2Fc^2^)/3'
_refine_ls_weighting_scheme calc
_refine_ls_wR_factor_gt 0.0961
_refine_ls_wR_factor_ref 0.1051
_reflns_number_gt 2092
_reflns_number_total 2808
_reflns_threshold_expression 'I > 2\s(I)'
_cod_data_source_file ja7b08086_si_002.cif
_cod_data_source_block glo8849
_cod_database_code 4126443

loop_
_space_group_symop_operation_xyz
'x, y, z'
'-x+1/2, y+1/2, -z+1/2'
'-x, -y, -z'
'x-1/2, -y-1/2, z-1/2'

loop_
_atom_site_type_symbol
_atom_site_label
_atom_site_fract_x
_atom_site_fract_y
_atom_site_fract_z
_atom_site_U_iso_or_equiv
_atom_site_adp_type
_atom_site_calc_flag
_atom_site_refinement_flags_adp
_atom_site_refinement_flags_posn
_atom_site_occupancy
N N1 0.28522(14) 0.6463(3) 0.20934(7) 0.0398(4) Uani d . . 1
O O1 0.63797(10) 0.2602(2) 0.46693(5) 0.0271(3) Uani d . . 1
H H1A 0.693(2) 0.259(4) 0.4950(11) 0.059(7) Uiso d . . 1
O O2 0.81088(9) 0.40621(19) 0.53047(5) 0.0228(3) Uani d . . 1
C C1 0.62068(14) 0.5041(3) 0.45721(7) 0.0222(4) Uani d . . 1
H H1 0.5821 0.5663 0.4928 0.027 Uiso calc U R 1
C C2 0.72655(13) 0.6422(3) 0.45231(7) 0.0194(4) Uani d . . 1
H H2 0.7046 0.8075 0.4444 0.023 Uiso calc U R 1
C C3 0.79074(13) 0.6491(3) 0.51336(7) 0.0203(4) Uani d . . 1
C C4 0.72469(14) 0.7695(3) 0.56160(7) 0.0243(4) Uani d . . 1
H H4A 0.6664 0.6663 0.5734 0.036 Uiso calc U R 1
H H4B 0.6951 0.9155 0.5453 0.036 Uiso calc U R 1
H H4C 0.7704 0.8038 0.597 0.036 Uiso calc U R 1
C C5 0.89646(13) 0.7775(3) 0.50596(7) 0.0232(4) Uani d . . 1
H H5A 0.9347 0.7847 0.545 0.035 Uiso calc U R 1
H H5B 0.8825 0.9363 0.4913 0.035 Uiso calc U R 1
H H5C 0.94 0.6938 0.4768 0.035 Uiso calc U R 1
C C6 0.85558(14) 0.3695(3) 0.58997(7) 0.0257(4) Uani d . . 1
H H6A 0.9212 0.4612 0.595 0.038 Uiso calc U R 1
H H6B 0.8719 0.2033 0.5955 0.038 Uiso calc U R 1
H H6C 0.8042 0.4188 0.6201 0.038 Uiso calc U R 1
C C11 0.54885(13) 0.5349(3) 0.40216(7) 0.0198(4) Uani d . . 1
C C12 0.48813(13) 0.7382(3) 0.39613(7) 0.0220(4) Uani d . . 1
H H12 0.4935 0.8556 0.4264 0.026 Uiso calc U R 1
C C13 0.42010(13) 0.7710(3) 0.34658(7) 0.0224(4) Uani d . . 1
H H13 0.3794 0.9104 0.3426 0.027 Uiso calc U R 1
C C14 0.41207(13) 0.5974(3) 0.30271(7) 0.0218(4) Uani d . . 1
C C15 0.47272(13) 0.3942(3) 0.30803(7) 0.0244(4) Uani d . . 1
H H15 0.4675 0.277 0.2777 0.029 Uiso calc U R 1
C C16 0.54066(13) 0.3636(3) 0.35772(7) 0.0226(4) Uani d . . 1
H H16 0.5819 0.2249 0.3614 0.027 Uiso calc U R 1
C C17 0.34119(15) 0.6263(3) 0.25078(8) 0.0284(4) Uani d . . 1
C C21 0.78768(13) 0.5683(3) 0.39675(7) 0.0197(4) Uani d . . 1
C C22 0.84429(13) 0.3604(3) 0.39289(7) 0.0233(4) Uani d . . 1
H H22 0.8488 0.2594 0.4269 0.028 Uiso calc U R 1
C C23 0.89456(14) 0.2977(3) 0.33986(8) 0.0281(4) Uani d . . 1
H H23 0.9334 0.1555 0.3381 0.034 Uiso calc U R 1
C C24 0.88807(14) 0.4420(3) 0.28971(8) 0.0296(4) Uani d . . 1
H H24 0.9219 0.3988 0.2534 0.036 Uiso calc U R 1
C C25 0.83212(15) 0.6491(3) 0.29283(8) 0.0307(4) Uani d . . 1
H H25 0.8275 0.7491 0.2586 0.037 Uiso calc U R 1
C C26 0.78259(14) 0.7114(3) 0.34586(7) 0.0246(4) Uani d . . 1
H H26 0.7445 0.8546 0.3475 0.03 Uiso calc U R 1

loop_
_atom_site_aniso_label
_atom_site_aniso_U_11
_atom_site_aniso_U_22
_atom_site_aniso_U_33
_atom_site_aniso_U_12
_atom_site_aniso_U_13
_atom_site_aniso_U_23
N1 0.0456(10) 0.0435(10) 0.0299(9) 0.0000(8) -0.0099(8) 0.0021(8)
O1 0.0283(7) 0.0228(6) 0.0299(7) -0.0057(5) -0.0057(6) 0.0067(5)
O2 0.0270(7) 0.0196(6) 0.0214(6) -0.0002(5) -0.0055(5) 0.0018(5)
C1 0.0223(9) 0.0226(9) 0.0217(9) -0.0012(7) 0.0009(7) 0.0025(7)
C2 0.0173(8) 0.0186(8) 0.0223(8) 0.0001(6) -0.0005(7) 0.0003(7)
C3 0.0218(9) 0.0166(8) 0.0225(8) -0.0001(6) -0.0008(7) 0.0015(7)
C4 0.0256(9) 0.0251(9) 0.0224(9) -0.0008(7) 0.0014(7) -0.0021(7)
C5 0.0208(9) 0.0243(9) 0.0245(9) -0.0016(7) -0.0013(7) 0.0014(7)
C6 0.0278(10) 0.0248(9) 0.0241(9) -0.0001(7) -0.0041(7) 0.0039(7)
C11 0.0164(8) 0.0238(8) 0.0194(8) -0.0046(7) 0.0027(7) 0.0006(7)
C12 0.0208(9) 0.0253(9) 0.0198(8) -0.0017(7) 0.0012(7) -0.0026(7)
C13 0.0189(9) 0.0244(9) 0.0240(9) 0.0001(7) 0.0016(7) 0.0015(7)
C14 0.0213(9) 0.0267(9) 0.0173(8) -0.0037(7) 0.0003(7) 0.0026(7)
C15 0.0237(9) 0.0273(9) 0.0223(8) -0.0041(7) 0.0015(7) -0.0049(7)
C16 0.0211(9) 0.0237(9) 0.0231(9) -0.0007(7) 0.0017(7) -0.0002(7)
C17 0.0288(10) 0.0304(10) 0.0262(10) -0.0033(8) 0.0016(8) -0.0009(8)
C21 0.0157(8) 0.0219(8) 0.0213(8) -0.0040(7) 0.0003(7) -0.0007(7)
C22 0.0232(9) 0.0218(9) 0.0248(9) -0.0006(7) 0.0002(7) 0.0025(7)
C23 0.0257(10) 0.0258(10) 0.0328(10) 0.0017(7) 0.0025(8) -0.0054(8)
C24 0.0263(10) 0.0385(11) 0.0244(9) -0.0021(8) 0.0059(8) -0.0049(8)
C25 0.0316(10) 0.0356(11) 0.0251(9) 0.0021(8) 0.0047(8) 0.0060(8)
C26 0.0237(9) 0.0232(9) 0.0270(9) 0.0019(7) 0.0030(7) 0.0041(7)

loop_
_atom_type_symbol
_atom_type_description
_atom_type_scat_dispersion_real
_atom_type_scat_dispersion_imag
_atom_type_scat_source
C C 0.0181 0.0091 'International Tables Vol C Tables 4.2.6.8 and 6.1.1.4'
H H 0.0000 0.0000 'International Tables Vol C Tables 4.2.6.8 and 6.1.1.4'
N N 0.0311 0.0180 'International Tables Vol C Tables 4.2.6.8 and 6.1.1.4'
O O 0.0492 0.0322 'International Tables Vol C Tables 4.2.6.8 and 6.1.1.4'

loop_
_geom_angle_atom_site_label_1
_geom_angle_atom_site_label_2
_geom_angle_atom_site_label_3
_geom_angle
C1 O1 H1A 102.7(15)
C6 O2 C3 116.02(12)
O1 C1 C11 108.77(13)
O1 C1 C2 112.44(14)
C11 C1 C2 112.29(13)
O1 C1 H1 107.7
C11 C1 H1 107.7
C2 C1 H1 107.7
C21 C2 C1 111.25(13)
C21 C2 C3 116.61(13)
C1 C2 C3 112.19(13)
C21 C2 H2 105.2
C1 C2 H2 105.2
C3 C2 H2 105.2
O2 C3 C5 109.91(13)
O2 C3 C4 109.91(13)
C5 C3 C4 110.08(13)
O2 C3 C2 106.47(12)
C5 C3 C2 110.54(13)
C4 C3 C2 109.87(13)
C3 C4 H4A 109.5
C3 C4 H4B 109.5
H4A C4 H4B 109.5
C3 C4 H4C 109.5
H4A C4 H4C 109.5
H4B C4 H4C 109.5
C3 C5 H5A 109.5
C3 C5 H5B 109.5
H5A C5 H5B 109.5
C3 C5 H5C 109.5
H5A C5 H5C 109.5
H5B C5 H5C 109.5
O2 C6 H6A 109.5
O2 C6 H6B 109.5
H6A C6 H6B 109.5
O2 C6 H6C 109.5
H6A C6 H6C 109.5
H6B C6 H6C 109.5
C16 C11 C12 119.29(15)
C16 C11 C1 121.43(15)
C12 C11 C1 119.27(14)
C13 C12 C11 120.85(15)
C13 C12 H12 119.6
C11 C12 H12 119.6
C12 C13 C14 119.25(15)
C12 C13 H13 120.4
C14 C13 H13 120.4
C13 C14 C15 120.47(15)
C13 C14 C17 120.41(15)
C15 C14 C17 119.12(15)
C16 C15 C14 119.75(16)
C16 C15 H15 120.1
C14 C15 H15 120.1
C15 C16 C11 120.39(16)
C15 C16 H16 119.8
C11 C16 H16 119.8
N1 C17 C14 179.1(2)
C22 C21 C26 117.88(15)
C22 C21 C2 123.70(14)
C26 C21 C2 118.36(14)
C21 C22 C23 120.97(16)
C21 C22 H22 119.5
C23 C22 H22 119.5
C24 C23 C22 120.22(16)
C24 C23 H23 119.9
C22 C23 H23 119.9
C25 C24 C23 119.49(16)
C25 C24 H24 120.3
C23 C24 H24 120.3
C24 C25 C26 120.11(16)
C24 C25 H25 119.9
C26 C25 H25 119.9
C25 C26 C21 121.33(16)
C25 C26 H26 119.3
C21 C26 H26 119.3

loop_
_geom_bond_atom_site_label_1
_geom_bond_atom_site_label_2
_geom_bond_distance
N1 C17 1.147(2)
O1 C1 1.428(2)
O1 H1A 0.92(3)
O2 C6 1.4345(19)
O2 C3 1.4610(19)
C1 C11 1.508(2)
C1 C2 1.551(2)
C1 H1 1.0
C2 C21 1.525(2)
C2 C3 1.557(2)
C2 H2 1.0
C3 C5 1.528(2)
C3 C4 1.531(2)
C4 H4A 0.98
C4 H4B 0.98
C4 H4C 0.98
C5 H5A 0.98
C5 H5B 0.98
C5 H5C 0.98
C6 H6A 0.98
C6 H6B 0.98
C6 H6C 0.98
C11 C16 1.391(2)
C11 C12 1.395(2)
C12 C13 1.386(2)
C12 H12 0.95
C13 C14 1.391(2)
C13 H13 0.95
C14 C15 1.393(2)
C14 C17 1.446(2)
C15 C16 1.386(2)
C15 H15 0.95
C16 H16 0.95
C21 C22 1.389(2)
C21 C26 1.393(2)
C22 C23 1.392(2)
C22 H22 0.95
C23 C24 1.384(3)
C23 H23 0.95
C24 C25 1.380(3)
C24 H24 0.95
C25 C26 1.388(2)
C25 H25 0.95
C26 H26 0.95

loop_
_geom_hbond_atom_site_label_D
_geom_hbond_atom_site_label_H
_geom_hbond_atom_site_label_A
_geom_hbond_site_symmetry_A
_geom_hbond_distance_DH
_geom_hbond_distance_HA
_geom_hbond_distance_DA
_geom_hbond_angle_DHA
O1 H1A O2 . 0.92(3) 1.86(3) 2.6887(17) 149.(2)
C4 H4C N1 4_676 0.98 2.5 3.374(2) 147.7

loop_
_geom_torsion_atom_site_label_1
_geom_torsion_atom_site_label_2
_geom_torsion_atom_site_label_3
_geom_torsion_atom_site_label_4
_geom_torsion
O1 C1 C2 C21 64.90(17)
C11 C1 C2 C21 -58.16(18)
O1 C1 C2 C3 -67.77(17)
C11 C1 C2 C3 169.17(13)
C6 O2 C3 C5 69.11(16)
C6 O2 C3 C4 -52.19(18)
C6 O2 C3 C2 -171.14(12)
C21 C2 C3 O2 -71.72(16)
C1 C2 C3 O2 58.25(16)
C21 C2 C3 C5 47.62(18)
C1 C2 C3 C5 177.59(13)
C21 C2 C3 C4 169.30(13)
C1 C2 C3 C4 -60.73(17)
O1 C1 C11 C16 -23.3(2)
C2 C1 C11 C16 101.76(17)
O1 C1 C11 C12 155.70(14)
C2 C1 C11 C12 -79.20(18)
C16 C11 C12 C13 0.0(2)
C1 C11 C12 C13 -179.06(14)
C11 C12 C13 C14 0.5(2)
C12 C13 C14 C15 -0.9(2)
C12 C13 C14 C17 179.57(15)
C13 C14 C15 C16 0.7(2)
C17 C14 C15 C16 -179.71(15)
C14 C15 C16 C11 -0.2(2)
C12 C11 C16 C15 -0.1(2)
C1 C11 C16 C15 178.89(14)
C1 C2 C21 C22 -75.5(2)
C3 C2 C21 C22 54.9(2)
C1 C2 C21 C26 101.36(17)
C3 C2 C21 C26 -128.24(16)
C26 C21 C22 C23 0.2(2)
C2 C21 C22 C23 177.06(16)
C21 C22 C23 C24 -0.5(3)
C22 C23 C24 C25 0.5(3)
C23 C24 C25 C26 -0.2(3)
C24 C25 C26 C21 -0.2(3)
C22 C21 C26 C25 0.1(3)
C2 C21 C26 C25 -176.90(16)
